data_8105890
loop_
_publ_author_name
'Lee, See Mun'
'Lo, Kong Mun'
'Tiekink, Edward R.T.'

_publ_section_title
;
 Crystal structure of benzylbis(1,3-diphenylpropane-1,3-dionato-\k2
 O,O&#x2032;) chloridotin(IV), C37H29ClO4Sn
;
_journal_issue 5
_journal_name_full 'Zeitschrift f\"ur Kristallographie - New Crystal Structures'
_journal_page_first 915
_journal_page_last 917
_journal_paper_doi 10.1515/ncrs-2019-0143
_journal_volume 234
_journal_year 2019
_chemical_formula_moiety 'C37 H29 Cl O4 Sn'
_chemical_formula_sum 'C37 H29 Cl O4 Sn'
_chemical_formula_weight 691.74
_space_group_crystal_system monoclinic
_space_group_IT_number 14
_space_group_name_Hall '-P 2ybc'
_space_group_name_H-M_alt 'P 1 21/c 1'
_atom_sites_solution_hydrogens geom
_cell_angle_alpha 90
_cell_angle_beta 94.148(2)
_cell_angle_gamma 90
_cell_formula_units_Z 4
_cell_length_a 10.4233(3)
_cell_length_b 19.5060(6)
_cell_length_c 14.8084(5)
_cell_measurement_reflns_used 9946
_cell_measurement_temperature 296(2)
_cell_measurement_theta_max 28.31
_cell_measurement_theta_min 2.22
_cell_volume 3002.91(16)
_computing_cell_refinement 'SAINT [2]'
_computing_data_collection 'APEX2 [2]'
_computing_data_reduction 'SAINT [2]'
_computing_molecular_graphics 'ORTEP-3 for Windows [5]'
_computing_publication_material 'SHELXL-2018/3 [4]'
_computing_structure_refinement 'SHELXL-2018/3 [4]'
_computing_structure_solution 'SHELXS-97 [3]'
_diffrn_ambient_temperature 296(2)
_diffrn_measured_fraction_theta_full 0.999
_diffrn_measured_fraction_theta_max 0.998
_diffrn_measurement_device_type 'CCD area detector'
_diffrn_measurement_method '\f and \w scans'
_diffrn_radiation_monochromator graphite
_diffrn_radiation_type MoK\a
_diffrn_radiation_wavelength 0.71073
_diffrn_reflns_av_R_equivalents 0.0427
_diffrn_reflns_av_unetI/netI 0.0370
_diffrn_reflns_Laue_measured_fraction_full 0.999
_diffrn_reflns_Laue_measured_fraction_max 0.998
_diffrn_reflns_limit_h_max 13
_diffrn_reflns_limit_h_min -13
_diffrn_reflns_limit_k_max 26
_diffrn_reflns_limit_k_min -26
_diffrn_reflns_limit_l_max 19
_diffrn_reflns_limit_l_min -19
_diffrn_reflns_number 29202
_diffrn_reflns_point_group_measured_fraction_full 0.999
_diffrn_reflns_point_group_measured_fraction_max 0.998
_diffrn_reflns_theta_full 25.242
_diffrn_reflns_theta_max 28.344
_diffrn_reflns_theta_min 2.088
_diffrn_source 'fine-focus sealed tube'
_diffrn_standards_decay_% 0
_diffrn_standards_interval_count 0
_diffrn_standards_interval_time 0
_diffrn_standards_number 0
_exptl_absorpt_coefficient_mu 0.981
_exptl_absorpt_correction_T_max 0.7457
_exptl_absorpt_correction_T_min 0.6133
_exptl_absorpt_correction_type multi-scan
_exptl_absorpt_process_details 'SADABS [1]'
_exptl_crystal_colour colourless
_exptl_crystal_density_diffrn 1.530
_exptl_crystal_description prism
_exptl_crystal_F_000 1400
_exptl_crystal_size_max 0.260
_exptl_crystal_size_mid 0.160
_exptl_crystal_size_min 0.100
_refine_diff_density_max 1.663
_refine_diff_density_min -0.860
_refine_diff_density_rms 0.107
_refine_ls_extinction_coef .
_refine_ls_extinction_method none
_refine_ls_goodness_of_fit_ref 1.047
_refine_ls_hydrogen_treatment constr
_refine_ls_matrix_type full
_refine_ls_number_parameters 388
_refine_ls_number_reflns 7468
_refine_ls_number_restraints 0
_refine_ls_restrained_S_all 1.047
_refine_ls_R_factor_all 0.0525
_refine_ls_R_factor_gt 0.0432
_refine_ls_shift/su_max 0.001
_refine_ls_shift/su_mean 0.000
_refine_ls_structure_factor_coef Fsqd
_refine_ls_weighting_details 'w=1/[\s^2^(Fo^2^)+(0.0490P)^2^+5.3179P] where P=(Fo^2^+2Fc^2^)/3'
_refine_ls_weighting_scheme calc
_refine_ls_wR_factor_gt 0.0987
_refine_ls_wR_factor_ref 0.1036
_reflns_Friedel_coverage 0.000
_reflns_Friedel_fraction_full .
_reflns_Friedel_fraction_max .
_reflns_number_gt 6485
_reflns_number_total 7468
_reflns_threshold_expression 'I > 2\s(I)'
_cod_data_source_file suppl_ncrs-2019-0143_suppl.cif
_cod_data_source_block shelx
_cod_original_sg_symbol_H-M 'P 21/c'
_cod_database_code 8105890
_shelx_space_group_comment
;
The symmetry employed for this shelxl refinement is uniquely defined
by the following loop, which should always be used as a source of
symmetry information in preference to the above space-group names.
They are only intended as comments.
;
_shelx_estimated_absorpt_t_min 0.785
_shelx_estimated_absorpt_t_max 0.908

loop_
_space_group_symop_operation_xyz
'x, y, z'
'-x, y+1/2, -z+1/2'
'-x, -y, -z'
'x, -y-1/2, z-1/2'

loop_
_atom_site_label
_atom_site_type_symbol
_atom_site_fract_x
_atom_site_fract_y
_atom_site_fract_z
_atom_site_U_iso_or_equiv
_atom_site_adp_type
_atom_site_occupancy
_atom_site_site_symmetry_order
_atom_site_calc_flag
_atom_site_refinement_flags_posn
_atom_site_refinement_flags_adp
_atom_site_refinement_flags_occupancy
_atom_site_disorder_assembly
_atom_site_disorder_group
Sn Sn 0.27229(2) 0.09507(2) 0.27112(2) 0.01816(7) Uani 1 1 d . . . . .
Cl1 Cl 0.11610(8) 0.18193(4) 0.30827(5) 0.02837(16) Uani 1 1 d . . . . .
O1 O 0.16399(19) 0.08983(10) 0.14846(14) 0.0201(4) Uani 1 1 d . . . . .
O2 O 0.16152(19) 0.00964(11) 0.30488(14) 0.0221(4) Uani 1 1 d . . . . .
O3 O 0.38511(19) 0.16388(11) 0.20157(14) 0.0235(4) Uani 1 1 d . . . . .
O4 O 0.3835(2) 0.01801(11) 0.21249(14) 0.0229(4) Uani 1 1 d . . . . .
C1 C 0.0472(3) 0.06736(14) 0.13463(19) 0.0183(5) Uani 1 1 d . . . . .
C2 C -0.0090(3) 0.01950(15) 0.1897(2) 0.0207(6) Uani 1 1 d . . . . .
H2 H -0.092661 0.005580 0.172978 0.025 Uiso 1 1 calc R U . . .
C3 C 0.0518(3) -0.00901(14) 0.2683(2) 0.0195(5) Uani 1 1 d . . . . .
C4 C -0.0254(3) 0.09661(14) 0.0538(2) 0.0197(5) Uani 1 1 d . . . . .
C5 C -0.1239(3) 0.06059(15) 0.0060(2) 0.0233(6) Uani 1 1 d . . . . .
H5 H -0.146434 0.017079 0.025111 0.028 Uiso 1 1 calc R U . . .
C6 C -0.1881(3) 0.08949(17) -0.0697(2) 0.0286(7) Uani 1 1 d . . . . .
H6 H -0.253205 0.065078 -0.101765 0.034 Uiso 1 1 calc R U . . .
C7 C -0.1561(3) 0.15448(18) -0.0981(2) 0.0318(7) Uani 1 1 d . . . . .
H7 H -0.200286 0.173921 -0.148625 0.038 Uiso 1 1 calc R U . . .
C8 C -0.0577(3) 0.19060(18) -0.0510(2) 0.0328(7) Uani 1 1 d . . . . .
H8 H -0.035926 0.234243 -0.069997 0.039 Uiso 1 1 calc R U . . .
C9 C 0.0076(3) 0.16177(16) 0.0240(2) 0.0261(6) Uani 1 1 d . . . . .
H9 H 0.074088 0.185887 0.054942 0.031 Uiso 1 1 calc R U . . .
C10 C -0.0125(3) -0.06398(14) 0.3180(2) 0.0196(5) Uani 1 1 d . . . . .
C11 C 0.0127(3) -0.06828(15) 0.4120(2) 0.0205(6) Uani 1 1 d . . . . .
H11 H 0.071244 -0.038400 0.441564 0.025 Uiso 1 1 calc R U . . .
C12 C -0.0497(3) -0.11708(15) 0.4613(2) 0.0236(6) Uani 1 1 d . . . . .
H12 H -0.035193 -0.118832 0.523955 0.028 Uiso 1 1 calc R U . . .
C13 C -0.1336(3) -0.16323(15) 0.4168(2) 0.0252(6) Uani 1 1 d . . . . .
H13 H -0.175174 -0.195938 0.449842 0.030 Uiso 1 1 calc R U . . .
C14 C -0.1559(3) -0.16085(16) 0.3232(2) 0.0272(7) Uani 1 1 d . . . . .
H14 H -0.210335 -0.192765 0.293698 0.033 Uiso 1 1 calc R U . . .
C15 C -0.0968(3) -0.11067(15) 0.2735(2) 0.0242(6) Uani 1 1 d . . . . .
H15 H -0.113422 -0.108317 0.211038 0.029 Uiso 1 1 calc R U . . .
C16 C 0.4953(3) 0.15090(15) 0.1690(2) 0.0212(6) Uani 1 1 d . . . . .
C17 C 0.5455(3) 0.08614(15) 0.1531(2) 0.0225(6) Uani 1 1 d . . . . .
H17 H 0.624863 0.084295 0.128335 0.027 Uiso 1 1 calc R U . . .
C18 C 0.4871(3) 0.02408(15) 0.17121(19) 0.0201(5) Uani 1 1 d . . . . .
C19 C 0.5665(3) 0.21337(15) 0.1453(2) 0.0227(6) Uani 1 1 d . . . . .
C20 C 0.4972(3) 0.27234(16) 0.1219(2) 0.0263(6) Uani 1 1 d . . . . .
H20 H 0.407821 0.271482 0.119154 0.032 Uiso 1 1 calc R U . . .
C21 C 0.5609(4) 0.33272(17) 0.1025(2) 0.0318(7) Uani 1 1 d . . . . .
H21 H 0.513938 0.371750 0.085398 0.038 Uiso 1 1 calc R U . . .
C22 C 0.6939(4) 0.33475(18) 0.1085(2) 0.0354(8) Uani 1 1 d . . . . .
H22 H 0.736239 0.375325 0.096253 0.043 Uiso 1 1 calc R U . . .
C23 C 0.7643(4) 0.27654(19) 0.1326(3) 0.0364(8) Uani 1 1 d . . . . .
H23 H 0.853669 0.278223 0.137563 0.044 Uiso 1 1 calc R U . . .
C24 C 0.7012(3) 0.21558(18) 0.1496(2) 0.0316(7) Uani 1 1 d . . . . .
H24 H 0.748574 0.176132 0.163720 0.038 Uiso 1 1 calc R U . . .
C25 C 0.5430(3) -0.04168(14) 0.1419(2) 0.0201(5) Uani 1 1 d . . . . .
C26 C 0.6193(3) -0.04502(15) 0.0682(2) 0.0240(6) Uani 1 1 d . . . . .
H26 H 0.636453 -0.005228 0.036662 0.029 Uiso 1 1 calc R U . . .
C27 C 0.6698(3) -0.10700(17) 0.0417(2) 0.0274(6) Uani 1 1 d . . . . .
H27 H 0.719558 -0.108686 -0.007950 0.033 Uiso 1 1 calc R U . . .
C28 C 0.6462(3) -0.16630(16) 0.0889(2) 0.0284(7) Uani 1 1 d . . . . .
H28 H 0.681468 -0.207725 0.071905 0.034 Uiso 1 1 calc R U . . .
C29 C 0.5693(3) -0.16377(16) 0.1621(2) 0.0287(7) Uani 1 1 d . . . . .
H29 H 0.552974 -0.203639 0.193753 0.034 Uiso 1 1 calc R U . . .
C30 C 0.5173(3) -0.10229(15) 0.1877(2) 0.0241(6) Uani 1 1 d . . . . .
H30 H 0.464745 -0.101163 0.235857 0.029 Uiso 1 1 calc R U . . .
C31 C 0.3802(3) 0.09965(17) 0.4006(2) 0.0269(6) Uani 1 1 d . . . . .
H31A H 0.363039 0.142974 0.429520 0.032 Uiso 1 1 calc R U . . .
H31B H 0.351756 0.063156 0.438899 0.032 Uiso 1 1 calc R U . . .
C32 C 0.5218(3) 0.09285(15) 0.3922(2) 0.0227(6) Uani 1 1 d . . . . .
C33 C 0.5994(3) 0.15029(16) 0.3814(2) 0.0271(6) Uani 1 1 d . . . . .
H33 H 0.563600 0.193937 0.382228 0.032 Uiso 1 1 calc R U . . .
C34 C 0.7293(3) 0.14273(18) 0.3692(2) 0.0312(7) Uani 1 1 d . . . . .
H34 H 0.779901 0.181166 0.360979 0.037 Uiso 1 1 calc R U . . .
C35 C 0.7836(3) 0.07801(19) 0.3695(2) 0.0322(7) Uani 1 1 d . . . . .
H35 H 0.870789 0.072901 0.361602 0.039 Uiso 1 1 calc R U . . .
C36 C 0.7082(3) 0.02107(18) 0.3814(2) 0.0334(7) Uani 1 1 d . . . . .
H36 H 0.744657 -0.022447 0.381374 0.040 Uiso 1 1 calc R U . . .
C37 C 0.5789(3) 0.02846(16) 0.3933(2) 0.0274(6) Uani 1 1 d . . . . .
H37 H 0.529227 -0.010233 0.402140 0.033 Uiso 1 1 calc R U . . .

loop_
_atom_site_aniso_label
_atom_site_aniso_U_11
_atom_site_aniso_U_22
_atom_site_aniso_U_33
_atom_site_aniso_U_23
_atom_site_aniso_U_13
_atom_site_aniso_U_12
Sn 0.01409(10) 0.02307(11) 0.01755(11) -0.00055(7) 0.00260(7) -0.00378(7)
Cl1 0.0294(4) 0.0281(4) 0.0286(4) 0.0015(3) 0.0081(3) 0.0065(3)
O1 0.0138(9) 0.0279(10) 0.0189(10) 0.0039(8) 0.0019(7) -0.0038(8)
O2 0.0172(10) 0.0247(10) 0.0239(10) 0.0031(8) -0.0013(8) -0.0036(8)
O3 0.0142(9) 0.0332(11) 0.0235(11) -0.0024(9) 0.0045(8) -0.0029(8)
O4 0.0191(10) 0.0248(10) 0.0251(11) -0.0009(8) 0.0028(8) -0.0035(8)
C1 0.0162(13) 0.0190(12) 0.0198(13) -0.0020(10) 0.0031(10) -0.0002(10)
C2 0.0142(13) 0.0265(14) 0.0216(14) 0.0009(11) 0.0027(11) -0.0054(10)
C3 0.0183(13) 0.0204(13) 0.0204(13) -0.0014(11) 0.0051(11) -0.0013(10)
C4 0.0169(13) 0.0232(13) 0.0194(13) 0.0004(11) 0.0034(10) -0.0005(10)
C5 0.0211(14) 0.0224(14) 0.0263(15) 0.0015(12) 0.0010(11) -0.0037(11)
C6 0.0238(15) 0.0318(16) 0.0295(16) -0.0011(13) -0.0033(12) -0.0043(12)
C7 0.0298(17) 0.0379(18) 0.0271(16) 0.0081(14) -0.0026(13) 0.0027(14)
C8 0.0310(17) 0.0284(16) 0.0388(19) 0.0108(14) 0.0018(15) -0.0020(13)
C9 0.0222(15) 0.0268(15) 0.0290(16) 0.0025(12) 0.0001(12) -0.0058(12)
C10 0.0173(13) 0.0190(13) 0.0229(14) 0.0025(11) 0.0036(11) 0.0009(10)
C11 0.0178(13) 0.0217(13) 0.0222(14) 0.0016(11) 0.0011(11) -0.0010(10)
C12 0.0222(14) 0.0256(14) 0.0232(14) 0.0055(12) 0.0027(12) 0.0020(11)
C13 0.0232(15) 0.0208(14) 0.0321(16) 0.0066(12) 0.0048(12) -0.0002(11)
C14 0.0242(15) 0.0217(14) 0.0358(18) -0.0022(12) 0.0040(13) -0.0060(11)
C15 0.0236(15) 0.0258(14) 0.0233(15) -0.0022(12) 0.0024(12) -0.0038(11)
C16 0.0204(14) 0.0248(14) 0.0183(13) 0.0034(11) 0.0012(11) -0.0038(11)
C17 0.0191(13) 0.0247(14) 0.0244(14) 0.0008(11) 0.0067(11) -0.0011(11)
C18 0.0207(14) 0.0217(13) 0.0175(13) 0.0014(10) -0.0005(11) -0.0003(11)
C19 0.0235(14) 0.0209(13) 0.0243(14) 0.0016(11) 0.0062(12) -0.0032(11)
C20 0.0296(16) 0.0259(15) 0.0239(15) -0.0021(12) 0.0051(12) -0.0020(12)
C21 0.045(2) 0.0231(15) 0.0285(17) 0.0018(12) 0.0072(15) -0.0019(14)
C22 0.045(2) 0.0277(16) 0.0349(19) -0.0026(14) 0.0126(16) -0.0136(15)
C23 0.0299(17) 0.0375(18) 0.043(2) -0.0037(15) 0.0110(15) -0.0122(14)
C24 0.0253(16) 0.0298(16) 0.0404(19) 0.0017(14) 0.0083(14) -0.0020(13)
C25 0.0188(13) 0.0207(13) 0.0202(14) 0.0016(11) -0.0014(11) -0.0022(10)
C26 0.0245(15) 0.0237(14) 0.0240(15) 0.0029(11) 0.0022(12) 0.0001(11)
C27 0.0266(16) 0.0330(16) 0.0232(15) -0.0014(12) 0.0060(12) 0.0013(12)
C28 0.0345(18) 0.0225(14) 0.0279(16) -0.0042(12) 0.0006(13) 0.0043(12)
C29 0.0355(18) 0.0218(14) 0.0291(16) 0.0024(12) 0.0036(14) -0.0047(12)
C30 0.0268(15) 0.0232(14) 0.0228(14) 0.0006(11) 0.0036(12) -0.0036(11)
C31 0.0222(15) 0.0379(17) 0.0211(14) -0.0008(13) 0.0050(12) -0.0013(12)
C32 0.0225(14) 0.0278(15) 0.0177(13) -0.0001(11) -0.0001(11) 0.0003(11)
C33 0.0285(16) 0.0230(14) 0.0292(16) -0.0014(12) -0.0021(13) -0.0011(12)
C34 0.0290(17) 0.0331(17) 0.0311(17) -0.0001(13) -0.0003(13) -0.0077(13)
C35 0.0205(15) 0.046(2) 0.0294(17) -0.0052(14) -0.0019(13) 0.0026(14)
C36 0.0329(18) 0.0316(17) 0.0351(18) -0.0016(14) -0.0025(14) 0.0087(14)
C37 0.0292(16) 0.0244(15) 0.0280(16) 0.0015(12) -0.0013(13) -0.0015(12)

loop_
_atom_type_symbol
_atom_type_description
_atom_type_scat_dispersion_real
_atom_type_scat_dispersion_imag
_atom_type_scat_source
C C 0.0033 0.0016 'International Tables Vol C Tables 4.2.6.8 and 6.1.1.4'
H H 0.0000 0.0000 'International Tables Vol C Tables 4.2.6.8 and 6.1.1.4'
O O 0.0106 0.0060 'International Tables Vol C Tables 4.2.6.8 and 6.1.1.4'
Cl Cl 0.1484 0.1585 'International Tables Vol C Tables 4.2.6.8 and 6.1.1.4'
Sn Sn -0.6537 1.4246 'International Tables Vol C Tables 4.2.6.8 and 6.1.1.4'

loop_
_geom_angle_atom_site_label_1
_geom_angle_atom_site_label_2
_geom_angle_atom_site_label_3
_geom_angle
_geom_angle_site_symmetry_1
_geom_angle_site_symmetry_3
O1 Sn O3 83.71(8) . .
O1 Sn O2 84.02(8) . .
O3 Sn O2 162.98(8) . .
O1 Sn O4 83.42(8) . .
O3 Sn O4 84.85(8) . .
O2 Sn O4 82.06(8) . .
O1 Sn C31 178.38(9) . .
O3 Sn C31 97.76(10) . .
O2 Sn C31 94.67(10) . .
O4 Sn C31 97.35(10) . .
O1 Sn Cl1 84.36(6) . .
O3 Sn Cl1 94.20(6) . .
O2 Sn Cl1 96.29(6) . .
O4 Sn Cl1 167.78(6) . .
C31 Sn Cl1 94.85(9) . .
C1 O1 Sn 126.97(18) . .
C3 O2 Sn 127.68(19) . .
C16 O3 Sn 126.66(19) . .
C18 O4 Sn 129.23(19) . .
O1 C1 C2 124.2(3) . .
O1 C1 C4 114.6(2) . .
C2 C1 C4 121.2(3) . .
C1 C2 C3 124.6(3) . .
C1 C2 H2 117.7 . .
C3 C2 H2 117.7 . .
O2 C3 C2 125.1(3) . .
O2 C3 C10 114.6(3) . .
C2 C3 C10 120.3(3) . .
C5 C4 C9 119.2(3) . .
C5 C4 C1 122.0(3) . .
C9 C4 C1 118.8(3) . .
C6 C5 C4 120.1(3) . .
C6 C5 H5 120.0 . .
C4 C5 H5 120.0 . .
C7 C6 C5 120.4(3) . .
C7 C6 H6 119.8 . .
C5 C6 H6 119.8 . .
C6 C7 C8 119.8(3) . .
C6 C7 H7 120.1 . .
C8 C7 H7 120.1 . .
C9 C8 C7 120.1(3) . .
C9 C8 H8 120.0 . .
C7 C8 H8 120.0 . .
C8 C9 C4 120.4(3) . .
C8 C9 H9 119.8 . .
C4 C9 H9 119.8 . .
C15 C10 C11 119.7(3) . .
C15 C10 C3 121.9(3) . .
C11 C10 C3 118.4(3) . .
C12 C11 C10 120.1(3) . .
C12 C11 H11 119.9 . .
C10 C11 H11 119.9 . .
C11 C12 C13 119.9(3) . .
C11 C12 H12 120.1 . .
C13 C12 H12 120.1 . .
C14 C13 C12 120.4(3) . .
C14 C13 H13 119.8 . .
C12 C13 H13 119.8 . .
C13 C14 C15 120.1(3) . .
C13 C14 H14 119.9 . .
C15 C14 H14 119.9 . .
C14 C15 C10 119.7(3) . .
C14 C15 H15 120.1 . .
C10 C15 H15 120.1 . .
O3 C16 C17 126.2(3) . .
O3 C16 C19 113.4(3) . .
C17 C16 C19 120.4(3) . .
C18 C17 C16 125.6(3) . .
C18 C17 H17 117.2 . .
C16 C17 H17 117.2 . .
O4 C18 C17 124.5(3) . .
O4 C18 C25 114.8(2) . .
C17 C18 C25 120.6(3) . .
C20 C19 C24 119.1(3) . .
C20 C19 C16 118.7(3) . .
C24 C19 C16 122.1(3) . .
C19 C20 C21 120.4(3) . .
C19 C20 H20 119.8 . .
C21 C20 H20 119.8 . .
C22 C21 C20 120.1(3) . .
C22 C21 H21 120.0 . .
C20 C21 H21 120.0 . .
C23 C22 C21 120.2(3) . .
C23 C22 H22 119.9 . .
C21 C22 H22 119.9 . .
C22 C23 C24 120.0(3) . .
C22 C23 H23 120.0 . .
C24 C23 H23 120.0 . .
C23 C24 C19 120.2(3) . .
C23 C24 H24 119.9 . .
C19 C24 H24 119.9 . .
C26 C25 C30 118.6(3) . .
C26 C25 C18 121.7(3) . .
C30 C25 C18 119.7(3) . .
C27 C26 C25 120.7(3) . .
C27 C26 H26 119.6 . .
C25 C26 H26 119.6 . .
C28 C27 C26 120.0(3) . .
C28 C27 H27 120.0 . .
C26 C27 H27 120.0 . .
C27 C28 C29 119.8(3) . .
C27 C28 H28 120.1 . .
C29 C28 H28 120.1 . .
C30 C29 C28 120.2(3) . .
C30 C29 H29 119.9 . .
C28 C29 H29 119.9 . .
C29 C30 C25 120.5(3) . .
C29 C30 H30 119.7 . .
C25 C30 H30 119.7 . .
C32 C31 Sn 112.2(2) . .
C32 C31 H31A 109.2 . .
Sn C31 H31A 109.2 . .
C32 C31 H31B 109.2 . .
Sn C31 H31B 109.2 . .
H31A C31 H31B 107.9 . .
C37 C32 C33 118.4(3) . .
C37 C32 C31 120.2(3) . .
C33 C32 C31 121.4(3) . .
C34 C33 C32 120.5(3) . .
C34 C33 H33 119.7 . .
C32 C33 H33 119.7 . .
C33 C34 C35 120.0(3) . .
C33 C34 H34 120.0 . .
C35 C34 H34 120.0 . .
C36 C35 C34 119.9(3) . .
C36 C35 H35 120.1 . .
C34 C35 H35 120.1 . .
C35 C36 C37 120.2(3) . .
C35 C36 H36 119.9 . .
C37 C36 H36 119.9 . .
C36 C37 C32 121.0(3) . .
C36 C37 H37 119.5 . .
C32 C37 H37 119.5 . .

loop_
_geom_bond_atom_site_label_1
_geom_bond_atom_site_label_2
_geom_bond_distance
_geom_bond_site_symmetry_2
Sn O1 2.071(2) .
Sn O3 2.102(2) .
Sn O2 2.108(2) .
Sn O4 2.122(2) .
Sn C31 2.153(3) .
Sn Cl1 2.4399(8) .
O1 C1 1.296(3) .
O2 C3 1.282(4) .
O3 C16 1.303(3) .
O4 C18 1.284(3) .
C1 C2 1.396(4) .
C1 C4 1.484(4) .
C2 C3 1.400(4) .
C2 H2 0.9300 .
C3 C10 1.487(4) .
C4 C5 1.393(4) .
C4 C9 1.397(4) .
C5 C6 1.385(4) .
C5 H5 0.9300 .
C6 C7 1.384(5) .
C6 H6 0.9300 .
C7 C8 1.390(5) .
C7 H7 0.9300 .
C8 C9 1.380(5) .
C8 H8 0.9300 .
C9 H9 0.9300 .
C10 C15 1.397(4) .
C10 C11 1.401(4) .
C11 C12 1.389(4) .
C11 H11 0.9300 .
C12 C13 1.388(4) .
C12 H12 0.9300 .
C13 C14 1.389(5) .
C13 H13 0.9300 .
C14 C15 1.395(4) .
C14 H14 0.9300 .
C15 H15 0.9300 .
C16 C17 1.393(4) .
C16 C19 1.482(4) .
C17 C18 1.389(4) .
C17 H17 0.9300 .
C18 C25 1.487(4) .
C19 C20 1.389(4) .
C19 C24 1.402(4) .
C20 C21 1.392(4) .
C20 H20 0.9300 .
C21 C22 1.384(5) .
C21 H21 0.9300 .
C22 C23 1.384(5) .
C22 H22 0.9300 .
C23 C24 1.390(5) .
C23 H23 0.9300 .
C24 H24 0.9300 .
C25 C26 1.398(4) .
C25 C30 1.398(4) .
C26 C27 1.387(4) .
C26 H26 0.9300 .
C27 C28 1.383(4) .
C27 H27 0.9300 .
C28 C29 1.395(5) .
C28 H28 0.9300 .
C29 C30 1.380(4) .
C29 H29 0.9300 .
C30 H30 0.9300 .
C31 C32 1.496(4) .
C31 H31A 0.9700 .
C31 H31B 0.9700 .
C32 C37 1.389(4) .
C32 C33 1.398(4) .
C33 C34 1.386(5) .
C33 H33 0.9300 .
C34 C35 1.384(5) .
C34 H34 0.9300 .
C35 C36 1.379(5) .
C35 H35 0.9300 .
C36 C37 1.379(5) .
C36 H36 0.9300 .
C37 H37 0.9300 .

loop_
_geom_torsion_atom_site_label_1
_geom_torsion_atom_site_label_2
_geom_torsion_atom_site_label_3
_geom_torsion_atom_site_label_4
_geom_torsion
_geom_torsion_site_symmetry_1
_geom_torsion_site_symmetry_2
_geom_torsion_site_symmetry_3
_geom_torsion_site_symmetry_4
Sn O1 C1 C2 -26.1(4) . . . .
Sn O1 C1 C4 153.96(18) . . . .
O1 C1 C2 C3 1.9(5) . . . .
C4 C1 C2 C3 -178.2(3) . . . .
Sn O2 C3 C2 8.8(4) . . . .
Sn O2 C3 C10 -169.35(18) . . . .
C1 C2 C3 O2 7.1(5) . . . .
C1 C2 C3 C10 -174.8(3) . . . .
O1 C1 C4 C5 151.7(3) . . . .
C2 C1 C4 C5 -28.2(4) . . . .
O1 C1 C4 C9 -27.2(4) . . . .
C2 C1 C4 C9 152.9(3) . . . .
C9 C4 C5 C6 -0.3(4) . . . .
C1 C4 C5 C6 -179.2(3) . . . .
C4 C5 C6 C7 -0.6(5) . . . .
C5 C6 C7 C8 0.8(5) . . . .
C6 C7 C8 C9 -0.1(5) . . . .
C7 C8 C9 C4 -0.8(5) . . . .
C5 C4 C9 C8 1.0(5) . . . .
C1 C4 C9 C8 179.9(3) . . . .
O2 C3 C10 C15 -151.1(3) . . . .
C2 C3 C10 C15 30.7(4) . . . .
O2 C3 C10 C11 29.2(4) . . . .
C2 C3 C10 C11 -149.1(3) . . . .
C15 C10 C11 C12 -2.5(4) . . . .
C3 C10 C11 C12 177.3(3) . . . .
C10 C11 C12 C13 2.3(4) . . . .
C11 C12 C13 C14 -0.1(5) . . . .
C12 C13 C14 C15 -1.9(5) . . . .
C13 C14 C15 C10 1.7(5) . . . .
C11 C10 C15 C14 0.5(4) . . . .
C3 C10 C15 C14 -179.3(3) . . . .
Sn O3 C16 C17 17.2(4) . . . .
Sn O3 C16 C19 -164.89(19) . . . .
O3 C16 C17 C18 -1.3(5) . . . .
C19 C16 C17 C18 -179.1(3) . . . .
Sn O4 C18 C17 -3.0(4) . . . .
Sn O4 C18 C25 177.48(18) . . . .
C16 C17 C18 O4 -6.4(5) . . . .
C16 C17 C18 C25 173.1(3) . . . .
O3 C16 C19 C20 -27.2(4) . . . .
C17 C16 C19 C20 150.8(3) . . . .
O3 C16 C19 C24 150.1(3) . . . .
C17 C16 C19 C24 -31.9(5) . . . .
C24 C19 C20 C21 0.3(5) . . . .
C16 C19 C20 C21 177.7(3) . . . .
C19 C20 C21 C22 -1.5(5) . . . .
C20 C21 C22 C23 0.9(5) . . . .
C21 C22 C23 C24 1.0(6) . . . .
C22 C23 C24 C19 -2.2(6) . . . .
C20 C19 C24 C23 1.6(5) . . . .
C16 C19 C24 C23 -175.7(3) . . . .
O4 C18 C25 C26 153.7(3) . . . .
C17 C18 C25 C26 -25.8(4) . . . .
O4 C18 C25 C30 -25.1(4) . . . .
C17 C18 C25 C30 155.4(3) . . . .
C30 C25 C26 C27 -0.7(5) . . . .
C18 C25 C26 C27 -179.5(3) . . . .
C25 C26 C27 C28 -0.8(5) . . . .
C26 C27 C28 C29 1.3(5) . . . .
C27 C28 C29 C30 -0.3(5) . . . .
C28 C29 C30 C25 -1.3(5) . . . .
C26 C25 C30 C29 1.8(5) . . . .
C18 C25 C30 C29 -179.4(3) . . . .
Sn C31 C32 C37 -88.4(3) . . . .
Sn C31 C32 C33 90.2(3) . . . .
C37 C32 C33 C34 1.9(5) . . . .
C31 C32 C33 C34 -176.8(3) . . . .
C32 C33 C34 C35 -1.1(5) . . . .
C33 C34 C35 C36 0.3(5) . . . .
C34 C35 C36 C37 -0.2(5) . . . .
C35 C36 C37 C32 0.9(5) . . . .
C33 C32 C37 C36 -1.8(5) . . . .
C31 C32 C37 C36 176.9(3) . . . .
